data_7227882
loop_
_publ_author_name
'Abdel-Mohsen, H. T.'
'Conrad, J.'
'Harms, K.'
'Nohr, D.'
'Beifuss, U.'

_publ_section_title
;
 Laccase-catalyzed green synthesis and cytotoxic activity of novel
 pyrimidobenzothiazoles and catechol thioethers
;
_journal_issue 28
_journal_name_full 'RSC Adv.'
_journal_page_first 17427
_journal_paper_doi 10.1039/C6RA28102H
_journal_volume 7
_journal_year 2017
_chemical_formula_moiety 'C11 H5 F3 N2 O3 S'
_chemical_formula_sum 'C11 H5 F3 N2 O3 S'
_chemical_formula_weight 302.23
_chemical_name_common HAMH205
_space_group_crystal_system monoclinic
_space_group_IT_number 14
_space_group_name_Hall '-P 2ybc'
_space_group_name_H-M_alt 'P 1 21/c 1'
_symmetry_space_group_name_Hall '-P 2ybc'
_symmetry_space_group_name_H-M 'P 1 21/c 1'
_atom_sites_solution_hydrogens mixed
_atom_sites_solution_primary direct
_atom_sites_solution_secondary difmap
_audit_creation_method SHELXL-2014/7
_audit_update_record
;
2016-11-03 deposited with the CCDC.
2017-02-15 downloaded from the CCDC.
;
_cell_angle_alpha 90
_cell_angle_beta 93.862(2)
_cell_angle_gamma 90
_cell_formula_units_Z 4
_cell_length_a 6.5438(4)
_cell_length_b 13.1859(7)
_cell_length_c 12.5014(7)
_cell_measurement_reflns_used 9932
_cell_measurement_temperature 100(2)
_cell_measurement_theta_max 25.2028
_cell_measurement_theta_min 2.2476
_cell_volume 1076.24(11)
_computing_cell_refinement 'SAINT V8.35A (Bruker AXS Inc., 2015)'
_computing_data_collection 'APEX3 (Bruker AXS Inc., 2015)'
_computing_data_reduction 'SAINT V8.35A (Bruker AXS Inc., 2015)'
_computing_molecular_graphics 'DIAMOND (Crystal Impact)'
_computing_structure_refinement 'SHELXL-2014/7 (Sheldrick, 2014)'
_computing_structure_solution 'XT V2014/1 (Bruker AXS Inc., 2014)'
_diffrn_ambient_temperature 100(2)
_diffrn_detector_area_resol_mean 7.9
_diffrn_measured_fraction_theta_full 1.000
_diffrn_measured_fraction_theta_max 0.999
_diffrn_measurement_device_type 'Bruker D8 QUEST area detector'
_diffrn_measurement_method '\w and \f scans'
_diffrn_radiation_type MoK\a
_diffrn_radiation_wavelength 0.71073
_diffrn_reflns_av_R_equivalents 0.0424
_diffrn_reflns_av_unetI/netI 0.0157
_diffrn_reflns_Laue_measured_fraction_full 1.000
_diffrn_reflns_Laue_measured_fraction_max 0.999
_diffrn_reflns_limit_h_max 7
_diffrn_reflns_limit_h_min -7
_diffrn_reflns_limit_k_max 15
_diffrn_reflns_limit_k_min -15
_diffrn_reflns_limit_l_max 14
_diffrn_reflns_limit_l_min -14
_diffrn_reflns_number 29062
_diffrn_reflns_point_group_measured_fraction_full 1.000
_diffrn_reflns_point_group_measured_fraction_max 0.999
_diffrn_reflns_theta_full 25.242
_diffrn_reflns_theta_max 25.294
_diffrn_reflns_theta_min 2.248
_diffrn_source 'microfocus sealed X-ray tube'
_exptl_absorpt_coefficient_mu 0.354
_exptl_absorpt_correction_T_max 0.99
_exptl_absorpt_correction_T_min 0.93
_exptl_absorpt_correction_type multi-scan
_exptl_absorpt_process_details ' '
_exptl_crystal_colour colourless
_exptl_crystal_density_diffrn 1.865
_exptl_crystal_density_method 'not measured'
_exptl_crystal_description needle
_exptl_crystal_F_000 608
_exptl_crystal_size_max 0.40
_exptl_crystal_size_mid 0.06
_exptl_crystal_size_min 0.04
_refine_diff_density_max 0.308
_refine_diff_density_min -0.300
_refine_diff_density_rms 0.055
_refine_ls_extinction_method none
_refine_ls_goodness_of_fit_ref 1.048
_refine_ls_hydrogen_treatment mixed
_refine_ls_matrix_type full
_refine_ls_number_parameters 189
_refine_ls_number_reflns 1953
_refine_ls_number_restraints 0
_refine_ls_restrained_S_all 1.048
_refine_ls_R_factor_all 0.0327
_refine_ls_R_factor_gt 0.0280
_refine_ls_shift/su_max 0.000
_refine_ls_shift/su_mean 0.000
_refine_ls_structure_factor_coef Fsqd
_refine_ls_weighting_details 'w=1/[\s^2^(Fo^2^)+(0.0305P)^2^+1.1028P] where P=(Fo^2^+2Fc^2^)/3'
_refine_ls_weighting_scheme calc
_refine_ls_wR_factor_gt 0.0672
_refine_ls_wR_factor_ref 0.0691
_reflns_Friedel_coverage 0.000
_reflns_number_gt 1760
_reflns_number_total 1953
_reflns_threshold_expression 'I > 2\s(I)'
_cod_data_source_file c6ra28102h2.cif
_cod_data_source_block HAMH205_0m
_cod_depositor_comments
;
The following automatic conversions were performed:

'_exptl_absorpt_correction_type' value 'Multi-Scan' changed to
'multi-scan' according to
/home/data/users/saulius/crontab/automatic-downloads/rss-feeds/RSC/lib/dictionaries/cif_core.dic
dictionary named 'cif_core.dic' version 2.4.2 from 2011-04-26.

Automatic conversion script
Id: cif_fix_values 4973 2017-02-22 13:04:09Z antanas 
;
_cod_database_code 7227882
_shelx_shelxl_version_number 2014/7
_shelx_space_group_comment
; 
The symmetry employed for this shelxl refinement is uniquely defined 
by the following loop, which should always be used as a source of 
symmetry information in preference to the above space-group names. 
They are only intended as comments. 
;
_shelx_estimated_absorpt_t_min 0.871
_shelx_estimated_absorpt_t_max 0.986

loop_
_space_group_symop_operation_xyz
'x, y, z'
'-x, y+1/2, -z+1/2'
'-x, -y, -z'
'x, -y-1/2, z-1/2'

loop_
_atom_site_label
_atom_site_type_symbol
_atom_site_fract_x
_atom_site_fract_y
_atom_site_fract_z
_atom_site_U_iso_or_equiv
_atom_site_adp_type
_atom_site_occupancy
_atom_site_site_symmetry_order
_atom_site_calc_flag
_atom_site_refinement_flags_posn
_atom_site_refinement_flags_adp
F1 F 0.78608(16) 0.65192(8) 0.86814(9) 0.0199(3) Uani 1 1 d . .
O1 O 0.23096(17) 0.53534(9) 0.60531(9) 0.0111(3) Uani 1 1 d . .
C1 C 0.3956(2) 0.50284(12) 0.64513(13) 0.0091(3) Uani 1 1 d . .
C2 C 0.5208(3) 0.54876(13) 0.72984(13) 0.0103(4) Uani 1 1 d . .
H2 H 0.4753 0.6085 0.7634 0.012 Uiso 1 1 calc R U
F2 F 0.79903(18) 0.50637(9) 0.94638(8) 0.0260(3) Uani 1 1 d . .
F3 F 1.03202(15) 0.54882(8) 0.84132(8) 0.0171(2) Uani 1 1 d . .
C3 C 0.7034(3) 0.50762(13) 0.76242(13) 0.0099(3) Uani 1 1 d . .
N4 N 0.7843(2) 0.42160(11) 0.72207(11) 0.0101(3) Uani 1 1 d . .
C5 C 0.6681(2) 0.37833(12) 0.64534(13) 0.0088(3) Uani 1 1 d . .
S6 S 0.74119(6) 0.26897(3) 0.58172(3) 0.01109(13) Uani 1 1 d . .
C7 C 0.5157(3) 0.27104(13) 0.49852(13) 0.0096(3) Uani 1 1 d . .
C8 C 0.4574(3) 0.20102(13) 0.41909(13) 0.0108(3) Uani 1 1 d . .
H8 H 0.5471 0.1478 0.4016 0.013 Uiso 1 1 calc R U
O9 O 0.2100(2) 0.14335(9) 0.28729(10) 0.0134(3) Uani 1 1 d . .
H9 H 0.086(4) 0.1426(17) 0.2747(18) 0.024(6) Uiso 1 1 d . .
C9 C 0.2659(3) 0.21057(13) 0.36611(13) 0.0099(3) Uani 1 1 d . .
O10 O -0.05252(18) 0.29090(10) 0.33795(10) 0.0123(3) Uani 1 1 d . .
H10 H -0.114(4) 0.3434(19) 0.3529(19) 0.029(6) Uiso 1 1 d . .
C10 C 0.1337(3) 0.28956(13) 0.39319(13) 0.0093(3) Uani 1 1 d . .
C11 C 0.1931(3) 0.36061(12) 0.47093(13) 0.0088(3) Uani 1 1 d . .
H11 H 0.1044 0.4143 0.4882 0.011 Uiso 1 1 calc R U
C12 C 0.3873(3) 0.35064(12) 0.52288(13) 0.0085(3) Uani 1 1 d . .
N13 N 0.4795(2) 0.41299(10) 0.60534(11) 0.0077(3) Uani 1 1 d . .
C14 C 0.8325(3) 0.55413(14) 0.85443(14) 0.0131(4) Uani 1 1 d . .

loop_
_atom_site_aniso_label
_atom_site_aniso_U_11
_atom_site_aniso_U_22
_atom_site_aniso_U_33
_atom_site_aniso_U_23
_atom_site_aniso_U_13
_atom_site_aniso_U_12
F1 0.0193(6) 0.0174(6) 0.0224(6) -0.0111(5) -0.0037(4) 0.0025(4)
O1 0.0102(6) 0.0099(6) 0.0128(6) -0.0014(5) -0.0017(5) 0.0031(5)
C1 0.0100(8) 0.0080(8) 0.0095(8) 0.0027(6) 0.0032(6) -0.0011(7)
C2 0.0135(9) 0.0086(8) 0.0089(8) -0.0004(6) 0.0019(7) -0.0011(7)
F2 0.0294(6) 0.0372(7) 0.0106(5) 0.0068(5) -0.0055(5) -0.0140(5)
F3 0.0104(5) 0.0188(6) 0.0215(6) -0.0049(4) -0.0029(4) -0.0014(4)
C3 0.0117(8) 0.0100(8) 0.0081(8) 0.0024(6) 0.0025(6) -0.0024(7)
N4 0.0102(7) 0.0098(7) 0.0102(7) 0.0023(6) -0.0004(6) -0.0006(6)
C5 0.0084(8) 0.0078(8) 0.0102(8) 0.0030(6) 0.0017(6) 0.0002(6)
S6 0.0087(2) 0.0099(2) 0.0144(2) -0.00193(16) -0.00161(16) 0.00288(16)
C7 0.0075(8) 0.0102(8) 0.0113(8) 0.0020(7) 0.0010(6) 0.0006(6)
C8 0.0104(8) 0.0084(8) 0.0139(8) -0.0009(7) 0.0029(7) 0.0019(7)
O9 0.0101(7) 0.0134(6) 0.0162(6) -0.0078(5) -0.0013(5) 0.0011(5)
C9 0.0130(8) 0.0090(8) 0.0082(8) -0.0007(6) 0.0035(6) -0.0023(7)
O10 0.0102(6) 0.0117(6) 0.0144(6) -0.0048(5) -0.0033(5) 0.0045(5)
C10 0.0082(8) 0.0101(8) 0.0096(8) 0.0027(6) 0.0013(6) -0.0003(6)
C11 0.0100(8) 0.0072(8) 0.0094(8) 0.0008(6) 0.0031(6) 0.0013(6)
C12 0.0100(8) 0.0071(8) 0.0087(8) 0.0009(6) 0.0025(6) -0.0020(6)
N13 0.0073(7) 0.0078(7) 0.0080(7) 0.0005(5) 0.0006(5) -0.0001(5)
C14 0.0136(9) 0.0144(9) 0.0111(8) 0.0004(7) 0.0000(7) -0.0015(7)

loop_
_atom_type_symbol
_atom_type_description
_atom_type_scat_dispersion_real
_atom_type_scat_dispersion_imag
_atom_type_scat_source
C C 0.0033 0.0016 'International Tables Vol C Tables 4.2.6.8 and 6.1.1.4'
H H 0.0000 0.0000 'International Tables Vol C Tables 4.2.6.8 and 6.1.1.4'
N N 0.0061 0.0033 'International Tables Vol C Tables 4.2.6.8 and 6.1.1.4'
O O 0.0106 0.0060 'International Tables Vol C Tables 4.2.6.8 and 6.1.1.4'
F F 0.0171 0.0103 'International Tables Vol C Tables 4.2.6.8 and 6.1.1.4'
S S 0.1246 0.1234 'International Tables Vol C Tables 4.2.6.8 and 6.1.1.4'

loop_
_geom_angle_atom_site_label_1
_geom_angle_atom_site_label_2
_geom_angle_atom_site_label_3
_geom_angle
O1 C1 N13 120.01(15)
O1 C1 C2 126.41(15)
N13 C1 C2 113.56(14)
C3 C2 C1 120.32(16)
C3 C2 H2 119.8
C1 C2 H2 119.8
C2 C3 N4 125.51(16)
C2 C3 C14 120.33(15)
N4 C3 C14 114.10(15)
C5 N4 C3 114.31(14)
N4 C5 N13 125.52(15)
N4 C5 S6 122.25(13)
N13 C5 S6 112.23(12)
C5 S6 C7 90.69(8)
C8 C7 C12 121.11(16)
C8 C7 S6 126.51(13)
C12 C7 S6 112.32(13)
C9 C8 C7 118.55(15)
C9 C8 H8 120.7
C7 C8 H8 120.7
C9 O9 H9 111.3(16)
O9 C9 C8 118.66(15)
O9 C9 C10 121.12(15)
C8 C9 C10 120.21(15)
C10 O10 H10 109.1(17)
O10 C10 C11 123.16(15)
O10 C10 C9 115.54(15)
C11 C10 C9 121.30(15)
C10 C11 C12 117.83(15)
C10 C11 H11 121.1
C12 C11 H11 121.1
C7 C12 C11 120.95(15)
C7 C12 N13 111.24(14)
C11 C12 N13 127.78(15)
C5 N13 C1 120.74(14)
C5 N13 C12 113.42(14)
C1 N13 C12 125.83(14)
F3 C14 F1 107.47(14)
F3 C14 F2 107.43(14)
F1 C14 F2 106.91(14)
F3 C14 C3 112.87(14)
F1 C14 C3 111.61(14)
F2 C14 C3 110.27(14)

loop_
_geom_bond_atom_site_label_1
_geom_bond_atom_site_label_2
_geom_bond_distance
F1 C14 1.338(2)
O1 C1 1.233(2)
C1 N13 1.411(2)
C1 C2 1.429(2)
C2 C3 1.350(2)
C2 H2 0.9500
F2 C14 1.342(2)
F3 C14 1.328(2)
C3 N4 1.363(2)
C3 C14 1.511(2)
N4 C5 1.314(2)
C5 N13 1.378(2)
C5 S6 1.7298(17)
S6 C7 1.7473(17)
C7 C8 1.390(2)
C7 C12 1.391(2)
C8 C9 1.383(2)
C8 H8 0.9500
O9 C9 1.357(2)
O9 H9 0.82(2)
C9 C10 1.410(2)
O10 C10 1.359(2)
O10 H10 0.83(3)
C10 C11 1.387(2)
C11 C12 1.394(2)
C11 H11 0.9500
C12 N13 1.421(2)

loop_
_geom_hbond_atom_site_label_D
_geom_hbond_atom_site_label_H
_geom_hbond_atom_site_label_A
_geom_hbond_distance_DH
_geom_hbond_distance_HA
_geom_hbond_distance_DA
_geom_hbond_angle_DHA
_geom_hbond_site_symmetry_A
O9 H9 N4 0.82(2) 2.21(2) 2.9755(19) 157(2) 4_465
O10 H10 O1 0.83(3) 1.86(3) 2.6884(17) 175(2) 3_566

loop_
_geom_torsion_atom_site_label_1
_geom_torsion_atom_site_label_2
_geom_torsion_atom_site_label_3
_geom_torsion_atom_site_label_4
_geom_torsion
O1 C1 C2 C3 -176.67(16)
N13 C1 C2 C3 1.9(2)
C1 C2 C3 N4 -1.0(3)
C1 C2 C3 C14 -177.95(15)
C2 C3 N4 C5 0.0(2)
C14 C3 N4 C5 177.04(14)
C3 N4 C5 N13 0.1(2)
C3 N4 C5 S6 179.43(12)
N4 C5 S6 C7 -178.61(14)
N13 C5 S6 C7 0.83(13)
C5 S6 C7 C8 -179.59(16)
C5 S6 C7 C12 -2.47(13)
C12 C7 C8 C9 -1.6(2)
S6 C7 C8 C9 175.34(13)
C7 C8 C9 O9 178.89(15)
C7 C8 C9 C10 -0.4(2)
O9 C9 C10 O10 2.1(2)
C8 C9 C10 O10 -178.64(15)
O9 C9 C10 C11 -177.59(15)
C8 C9 C10 C11 1.6(2)
O10 C10 C11 C12 179.35(15)
C9 C10 C11 C12 -1.0(2)
C8 C7 C12 C11 2.3(2)
S6 C7 C12 C11 -175.04(13)
C8 C7 C12 N13 -179.27(15)
S6 C7 C12 N13 3.43(17)
C10 C11 C12 C7 -1.0(2)
C10 C11 C12 N13 -179.15(15)
N4 C5 N13 C1 1.0(2)
S6 C5 N13 C1 -178.42(11)
N4 C5 N13 C12 -179.61(15)
S6 C5 N13 C12 0.97(17)
O1 C1 N13 C5 176.78(15)
C2 C1 N13 C5 -1.9(2)
O1 C1 N13 C12 -2.5(2)
C2 C1 N13 C12 178.79(14)
C7 C12 N13 C5 -2.84(19)
C11 C12 N13 C5 175.50(16)
C7 C12 N13 C1 176.51(14)
C11 C12 N13 C1 -5.1(3)
C2 C3 C14 F3 -144.19(16)
N4 C3 C14 F3 38.6(2)
C2 C3 C14 F1 -23.0(2)
N4 C3 C14 F1 159.73(14)
C2 C3 C14 F2 95.66(19)
N4 C3 C14 F2 -81.60(18)
